data_4088912
loop_
_publ_author_name
'de Aguiar, Sara R. M. M.'
'St\"oger, Berthold'
'Pittenauer, Ernst'
'Allmaier, G\"unter'
'Veiros, Luis F.'
'Kirchner, Karl'

_publ_section_title
;
 Arene C--H Bond Coordination versus C--H Bond Cleavage in Low-Valent
 Group 6 Carbonyl Pincer Complexes
;
_journal_issue 17
_journal_name_full Organometallics
_journal_page_first 3032
_journal_paper_doi 10.1021/acs.organomet.6b00563
_journal_volume 35
_journal_year 2016
_chemical_formula_sum 'C23 H38 Mo N2 O3 P2'
_chemical_formula_weight 548.5
_space_group_IT_number 61
_space_group_name_Hall '-P 2ac 2ab'
_space_group_name_H-M_alt 'P b c a'
_symmetry_cell_setting orthorhombic
_symmetry_Int_Tables_number 61
_symmetry_space_group_name_Hall '-P 2ac 2ab'
_symmetry_space_group_name_H-M 'P b c a'
_audit_creation_method 'Jana2006 Version : 31/01/2016'
_cell_angle_alpha 90
_cell_angle_beta 90
_cell_angle_gamma 90
_cell_formula_units_Z 8
_cell_length_a 12.0638(12)
_cell_length_b 14.3453(14)
_cell_length_c 30.102(3)
_cell_measurement_reflns_used 9963
_cell_measurement_temperature 100
_cell_measurement_theta_max 37.8
_cell_measurement_theta_min 2.9
_cell_volume 5209.4(9)
_diffrn_ambient_temperature 100
_diffrn_measured_fraction_theta_full 1
_diffrn_measured_fraction_theta_max 1
_diffrn_measurement_device 'four-circle diffractometer'
_diffrn_measurement_device_type 'Bruker KAPPA APEX II CCD'
_diffrn_measurement_method '\w- and \f-scans'
_diffrn_radiation_monochromator graphite
_diffrn_radiation_probe x-ray
_diffrn_radiation_source 'X-ray tube'
_diffrn_radiation_type 'Mo K\a'
_diffrn_radiation_wavelength 0.71073
_diffrn_reflns_av_R_equivalents 0.0274
_diffrn_reflns_av_unetI/netI 0.0154
_diffrn_reflns_limit_h_max 20
_diffrn_reflns_limit_h_min -20
_diffrn_reflns_limit_k_max 24
_diffrn_reflns_limit_k_min -24
_diffrn_reflns_limit_l_max 51
_diffrn_reflns_limit_l_min -51
_diffrn_reflns_number 103733
_diffrn_reflns_theta_full 37.88
_diffrn_reflns_theta_max 37.88
_diffrn_reflns_theta_min 2.16
_exptl_absorpt_coefficient_mu 0.652
_exptl_absorpt_correction_T_max 0.67
_exptl_absorpt_correction_T_min 0.44
_exptl_absorpt_correction_type multi-scan
_exptl_absorpt_process_details SADABS
_exptl_crystal_colour 'translucent red'
_exptl_crystal_density_diffrn 1.3986
_exptl_crystal_description block
_exptl_crystal_F_000 2288
_exptl_crystal_size_max 0.62
_exptl_crystal_size_mid 0.58
_exptl_crystal_size_min 0.50
_refine_diff_density_max 0.55
_refine_diff_density_min -0.77
_refine_ls_extinction_method none
_refine_ls_goodness_of_fit_gt 2.03
_refine_ls_goodness_of_fit_ref 1.94
_refine_ls_hydrogen_treatment mixed
_refine_ls_number_constraints 148
_refine_ls_number_parameters 284
_refine_ls_number_reflns 14040
_refine_ls_number_restraints 0
_refine_ls_R_factor_all 0.0359
_refine_ls_R_factor_gt 0.0283
_refine_ls_shift/su_max 0.0381
_refine_ls_shift/su_mean 0.0055
_refine_ls_structure_factor_coef F
_refine_ls_weighting_details w=1/(\s^2^(F)+0.0004F^2^)
_refine_ls_weighting_scheme sigma
_refine_ls_wR_factor_gt 0.0528
_refine_ls_wR_factor_ref 0.0542
_reflns_number_gt 12130
_reflns_number_total 14040
_reflns_threshold_expression I>3\s(I)
_cod_data_source_file om6b00563_si_001.cif
_cod_data_source_block Mo_PCP_CO_H_agostic
_cod_depositor_comments
;
The following automatic conversions were performed:

data item '_diffrn_radiation_probe' value 'X-ray' was changed to
'x-ray' in accordance with the
/home/saulius/struct/COD-crude-data/automatic-downloads/DataCite-retrospective/ACS/depositions/lib/dictionaries/cif_core.dic
dictionary named 'cif_core.dic' version 2.4.2 last updated on
2011-04-26.

Automatic conversion script
Id: cif_fix_values 6909 2019-04-08 15:41:33Z antanas 
;
_cod_original_sg_symbol_Hall '-P -2xab;-2ybc;-2zac'
_cod_original_formula_sum 'C23 H38 Mo1 N2 O3 P2'
_cod_database_code 4088912

loop_
_space_group_symop_id
_space_group_symop_operation_xyz
1 x,y,z
2 -x+1/2,-y,z+1/2
3 -x,y+1/2,-z+1/2
4 x+1/2,-y+1/2,-z
5 -x,-y,-z
6 x+1/2,y,-z+1/2
7 x,-y+1/2,z+1/2
8 -x+1/2,y+1/2,z

loop_
_atom_site_label
_atom_site_type_symbol
_atom_site_fract_x
_atom_site_fract_y
_atom_site_fract_z
_atom_site_adp_type
_atom_site_U_iso_or_equiv
_atom_site_site_symmetry_multiplicity
_atom_site_occupancy
_atom_site_calc_flag
Mo1 Mo 0.008075(7) 0.336579(6) 0.141538(3) Uani 0.01190(3) 8 1 d
P1 P 0.12228(2) 0.475237(17) 0.155485(9) Uani 0.01442(6) 8 1 d
P2 P -0.15255(2) 0.258402(18) 0.107736(9) Uani 0.01638(6) 8 1 d
O1 O -0.08676(9) 0.32483(7) 0.23905(3) Uani 0.0304(3) 8 1 d
O2 O 0.14539(8) 0.18265(7) 0.18912(3) Uani 0.0292(3) 8 1 d
O3 O 0.16214(8) 0.26453(7) 0.06383(3) Uani 0.0271(2) 8 1 d
N1 N 0.06029(8) 0.56279(6) 0.12483(4) Uani 0.0198(2) 8 1 d
N2 N -0.21150(8) 0.34122(6) 0.07373(3) Uani 0.0198(2) 8 1 d
C1 C -0.08315(8) 0.45898(7) 0.09916(3) Uani 0.0149(2) 8 1 d
C2 C -0.01715(8) 0.53871(7) 0.09241(4) Uani 0.0161(2) 8 1 d
C3 C -0.03247(9) 0.59048(8) 0.05335(4) Uani 0.0200(2) 8 1 d
C4 C -0.10976(10) 0.55990(8) 0.02245(4) Uani 0.0219(3) 8 1 d
C5 C -0.17095(10) 0.47848(8) 0.02776(4) Uani 0.0199(2) 8 1 d
C6 C -0.15659(8) 0.42576(7) 0.06647(3) Uani 0.0161(2) 8 1 d
C7 C 0.12973(9) 0.52861(8) 0.21147(4) Uani 0.0217(3) 8 1 d
C8 C 0.01722(11) 0.56849(10) 0.22525(5) Uani 0.0298(3) 8 1 d
C9 C 0.17032(12) 0.45734(10) 0.24578(4) Uani 0.0300(3) 8 1 d
C10 C 0.26856(9) 0.48059(8) 0.13609(4) Uani 0.0183(2) 8 1 d
C11 C 0.27341(11) 0.48587(10) 0.08568(5) Uani 0.0300(3) 8 1 d
C12 C 0.33563(12) 0.39747(13) 0.15238(5) Uani 0.0382(4) 8 1 d
C13 C -0.27315(10) 0.22219(10) 0.14180(4) Uani 0.0283(3) 8 1 d
C14 C -0.32734(11) 0.30625(13) 0.16352(5) Uani 0.0379(4) 8 1 d
C15 C -0.23932(16) 0.14875(13) 0.17600(6) Uani 0.0476(5) 8 1 d
C16 C -0.13560(12) 0.15603(10) 0.07042(6) Uani 0.0400(5) 8 1 d
C17 C -0.09405(16) 0.18371(17) 0.02452(7) Uani 0.0608(7) 8 1 d
C18 C -0.05767(16) 0.08433(11) 0.09162(10) Uani 0.0653(8) 8 1 d
C19 C 0.10472(11) 0.65772(8) 0.12460(5) Uani 0.0278(3) 8 1 d
C20 C -0.31152(11) 0.32187(9) 0.04744(5) Uani 0.0281(3) 8 1 d
C21 C -0.05922(9) 0.33699(7) 0.20280(4) Uani 0.0193(3) 8 1 d
C22 C 0.09416(8) 0.23942(7) 0.17062(4) Uani 0.0179(2) 8 1 d
C23 C 0.10228(9) 0.29761(7) 0.08960(4) Uani 0.0178(2) 8 1 d
H1c3 H 0.009775 0.64611 0.048078 Uiso 0.024 8 1 d
H1c4 H -0.121511 0.596633 -0.003791 Uiso 0.0263 8 1 d
H1c5 H -0.222202 0.458757 0.005246 Uiso 0.0239 8 1 d
H1c7 H 0.182028 0.578987 0.210277 Uiso 0.0261 8 1 d
H1c8 H -0.007281 0.612572 0.203355 Uiso 0.0358 8 1 d
H2c8 H -0.03581 0.518838 0.227565 Uiso 0.0358 8 1 d
H3c8 H 0.02418 0.599096 0.253475 Uiso 0.0358 8 1 d
H1c9 H 0.247225 0.443957 0.240634 Uiso 0.036 8 1 d
H2c9 H 0.161261 0.482428 0.275119 Uiso 0.036 8 1 d
H3c9 H 0.12788 0.40102 0.243054 Uiso 0.036 8 1 d
H1c10 H 0.300768 0.536035 0.14844 Uiso 0.0219 8 1 d
H1c11 H 0.228728 0.537007 0.07555 Uiso 0.036 8 1 d
H2c11 H 0.348751 0.495156 0.07641 Uiso 0.036 8 1 d
H3c11 H 0.245819 0.428783 0.073241 Uiso 0.036 8 1 d
H1c12 H 0.347241 0.402756 0.183833 Uiso 0.0459 8 1 d
H2c12 H 0.295982 0.340958 0.146112 Uiso 0.0459 8 1 d
H3c12 H 0.405968 0.396268 0.137479 Uiso 0.0459 8 1 d
H1c13 H -0.327197 0.194076 0.122608 Uiso 0.0339 8 1 d
H1c14 H -0.342923 0.352494 0.141324 Uiso 0.0455 8 1 d
H2c14 H -0.395201 0.287454 0.177553 Uiso 0.0455 8 1 d
H3c14 H -0.278117 0.331919 0.185387 Uiso 0.0455 8 1 d
H1c15 H -0.235234 0.088815 0.161907 Uiso 0.0571 8 1 d
H2c15 H -0.16818 0.164492 0.188164 Uiso 0.0571 8 1 d
H3c15 H -0.293304 0.146804 0.199416 Uiso 0.0571 8 1 d
H1c16 H -0.207479 0.128509 0.066522 Uiso 0.048 8 1 d
H1c17 H -0.150121 0.219258 0.009521 Uiso 0.073 8 1 d
H2c17 H -0.028132 0.22069 0.027455 Uiso 0.073 8 1 d
H3c17 H -0.077683 0.128616 0.007642 Uiso 0.073 8 1 d
H1c18 H -0.083436 0.069471 0.12095 Uiso 0.0784 8 1 d
H2c18 H -0.056546 0.028797 0.073828 Uiso 0.0784 8 1 d
H3c18 H 0.015784 0.109813 0.093355 Uiso 0.0784 8 1 d
H1c19 H 0.146142 0.66827 0.151362 Uiso 0.0334 8 1 d
H2c19 H 0.152438 0.665629 0.099359 Uiso 0.0334 8 1 d
H3c19 H 0.04471 0.701533 0.122928 Uiso 0.0334 8 1 d
H1c20 H -0.346475 0.266275 0.058351 Uiso 0.0338 8 1 d
H2c20 H -0.362005 0.37333 0.049944 Uiso 0.0338 8 1 d
H3c20 H -0.29143 0.313349 0.01685 Uiso 0.0338 8 1 d
H1c1 H -0.1063(12) 0.4451(10) 0.1303(5) Uiso 0.013(3) 8 1 d

loop_
_atom_site_aniso_label
_atom_site_aniso_type_symbol
_atom_site_aniso_U_11
_atom_site_aniso_U_22
_atom_site_aniso_U_33
_atom_site_aniso_U_12
_atom_site_aniso_U_13
_atom_site_aniso_U_23
Mo1 Mo 0.01010(4) 0.01057(5) 0.01504(5) 0.00074(2) -0.00066(2) -0.00073(2)
P1 P 0.01110(10) 0.01283(10) 0.01935(11) 0.00082(7) -0.00234(8) -0.00200(8)
P2 P 0.01192(10) 0.01300(10) 0.02421(13) 0.00013(8) -0.00281(8) -0.00212(9)
O1 O 0.0275(5) 0.0413(5) 0.0223(4) 0.0037(4) 0.0069(3) 0.0018(4)
O2 O 0.0289(4) 0.0258(4) 0.0328(5) 0.0134(4) 0.0028(4) 0.0082(4)
O3 O 0.0290(4) 0.0291(4) 0.0233(4) 0.0045(3) 0.0049(3) -0.0050(3)
N1 N 0.0147(3) 0.0127(3) 0.0321(5) -0.0014(3) -0.0071(3) 0.0016(3)
N2 N 0.0190(4) 0.0178(4) 0.0226(4) -0.0033(3) -0.0090(3) -0.0008(3)
C1 C 0.0133(3) 0.0142(3) 0.0171(4) 0.0004(3) -0.0018(3) 0.0004(3)
C2 C 0.0120(3) 0.0139(4) 0.0223(4) 0.0020(3) -0.0006(3) 0.0001(3)
C3 C 0.0176(4) 0.0176(4) 0.0248(5) 0.0029(3) 0.0032(4) 0.0044(4)
C4 C 0.0239(5) 0.0227(5) 0.0192(4) 0.0060(4) 0.0015(4) 0.0049(4)
C5 C 0.0218(4) 0.0216(4) 0.0164(4) 0.0037(4) -0.0034(3) 0.0002(3)
C6 C 0.0147(4) 0.0173(4) 0.0163(4) 0.0019(3) -0.0019(3) -0.0022(3)
C7 C 0.0186(4) 0.0214(4) 0.0252(5) 0.0007(4) -0.0016(4) -0.0092(4)
C8 C 0.0266(6) 0.0262(6) 0.0366(7) 0.0060(4) 0.0038(5) -0.0129(5)
C9 C 0.0299(6) 0.0395(7) 0.0207(5) 0.0080(5) -0.0067(4) -0.0085(5)
C10 C 0.0124(4) 0.0190(4) 0.0233(5) -0.0015(3) -0.0016(3) -0.0040(3)
C11 C 0.0243(5) 0.0398(7) 0.0259(6) -0.0025(5) 0.0037(4) 0.0011(5)
C12 C 0.0225(6) 0.0525(9) 0.0397(7) 0.0181(6) 0.0056(5) 0.0134(7)
C13 C 0.0157(5) 0.0345(6) 0.0346(6) -0.0085(4) -0.0042(4) 0.0079(5)
C14 C 0.0166(5) 0.0644(10) 0.0328(7) 0.0013(6) 0.0023(5) -0.0039(7)
C15 C 0.0399(9) 0.0488(9) 0.0539(10) -0.0184(7) -0.0079(8) 0.0272(8)
C16 C 0.0197(5) 0.0282(6) 0.0721(11) 0.0032(4) -0.0113(6) -0.0297(7)
C17 C 0.0348(8) 0.0935(16) 0.0542(10) 0.0159(9) -0.0101(8) -0.0534(11)
C18 C 0.0377(9) 0.0227(6) 0.136(2) 0.0110(6) -0.0133(11) -0.0214(10)
C19 C 0.0213(5) 0.0141(4) 0.0479(8) -0.0040(3) -0.0096(5) 0.0038(4)
C20 C 0.0260(5) 0.0261(5) 0.0324(6) -0.0042(4) -0.0159(5) -0.0012(5)
C21 C 0.0153(4) 0.0218(4) 0.0208(5) 0.0034(3) 0.0002(3) -0.0010(3)
C22 C 0.0153(4) 0.0171(4) 0.0211(4) 0.0026(3) 0.0030(3) 0.0010(3)
C23 C 0.0172(4) 0.0190(4) 0.0174(4) 0.0004(3) -0.0012(3) -0.0007(3)

loop_
_atom_type_symbol
_atom_type_scat_dispersion_real
_atom_type_scat_dispersion_imag
_atom_type_scat_source
C 0.0033 0.0016 'International Tables Vol C tables 4.2.6.8 and 6.1.1.1'
H 0.0000 0.0000 'International Tables Vol C tables 4.2.6.8 and 6.1.1.1'
Mo -1.6832 0.6857 'International Tables Vol C tables 4.2.6.8 and 6.1.1.1'
N 0.0061 0.0033 'International Tables Vol C tables 4.2.6.8 and 6.1.1.1'
O 0.0106 0.0060 'International Tables Vol C tables 4.2.6.8 and 6.1.1.1'
P 0.1023 0.0942 'International Tables Vol C tables 4.2.6.8 and 6.1.1.1'

loop_
_geom_angle_atom_site_label_1
_geom_angle_atom_site_label_2
_geom_angle_atom_site_label_3
_geom_angle
P1 Mo1 P2 151.902(9)
P1 Mo1 C1 76.05(2)
P1 Mo1 C21 93.85(3)
P1 Mo1 C22 101.76(3)
P1 Mo1 C23 92.35(3)
P1 Mo1 H1c1 78.3(4)
P2 Mo1 C1 75.87(2)
P2 Mo1 C21 93.59(3)
P2 Mo1 C22 106.26(3)
P2 Mo1 C23 89.82(3)
P2 Mo1 H1c1 75.8(4)
C1 Mo1 C21 107.18(4)
C1 Mo1 C22 173.67(4)
C1 Mo1 C23 92.79(4)
C1 Mo1 H1c1 24.0(4)
C21 Mo1 C22 78.78(4)
C21 Mo1 C23 159.98(4)
C21 Mo1 H1c1 83.2(4)
C22 Mo1 C23 81.32(4)
C22 Mo1 H1c1 161.9(4)
C23 Mo1 H1c1 116.7(4)
Mo1 P1 N1 104.75(3)
Mo1 P1 C7 121.15(4)
Mo1 P1 C10 120.80(4)
N1 P1 C7 101.90(5)
N1 P1 C10 102.29(5)
C7 P1 C10 102.84(5)
Mo1 P2 N2 104.88(3)
Mo1 P2 C13 121.14(4)
Mo1 P2 C16 121.55(5)
N2 P2 C13 101.42(6)
N2 P2 C16 103.37(6)
C13 P2 C16 101.48(7)
P1 N1 C2 118.91(7)
P1 N1 C19 121.35(8)
C2 N1 C19 118.20(10)
P2 N2 C6 119.70(8)
P2 N2 C20 121.93(8)
C6 N2 C20 117.93(9)
Mo1 C1 C2 113.95(7)
Mo1 C1 C6 114.02(7)
Mo1 C1 H1c1 59.4(8)
C2 C1 C6 122.00(9)
C2 C1 H1c1 117.2(8)
C6 C1 H1c1 114.3(8)
N1 C2 C1 118.62(9)
N1 C2 C3 122.93(9)
C1 C2 C3 118.45(9)
C2 C3 C4 118.87(10)
C2 C3 H1c3 120.57
C4 C3 H1c3 120.57
C3 C4 C5 123.01(11)
C3 C4 H1c4 118.49
C5 C4 H1c4 118.49
C4 C5 C6 118.92(10)
C4 C5 H1c5 120.54
C6 C5 H1c5 120.54
N2 C6 C1 118.83(9)
N2 C6 C5 122.67(9)
C1 C6 C5 118.50(9)
P1 C7 C8 110.97(9)
P1 C7 C9 110.64(8)
P1 C7 H1c7 107.99
C8 C7 C9 110.49(10)
C8 C7 H1c7 108.15
C9 C7 H1c7 108.5
C7 C8 H1c8 109.47
C7 C8 H2c8 109.47
C7 C8 H3c8 109.47
H1c8 C8 H2c8 109.47
H1c8 C8 H3c8 109.47
H2c8 C8 H3c8 109.47
C7 C9 H1c9 109.47
C7 C9 H2c9 109.47
C7 C9 H3c9 109.47
H1c9 C9 H2c9 109.47
H1c9 C9 H3c9 109.47
H2c9 C9 H3c9 109.47
P1 C10 C11 110.59(8)
P1 C10 C12 111.76(8)
P1 C10 H1c10 107.26
C11 C10 C12 109.88(11)
C11 C10 H1c10 109.24
C12 C10 H1c10 108.01
C10 C11 H1c11 109.47
C10 C11 H2c11 109.47
C10 C11 H3c11 109.47
H1c11 C11 H2c11 109.47
H1c11 C11 H3c11 109.47
H2c11 C11 H3c11 109.47
C10 C12 H1c12 109.47
C10 C12 H2c12 109.47
C10 C12 H3c12 109.47
H1c12 C12 H2c12 109.47
H1c12 C12 H3c12 109.47
H2c12 C12 H3c12 109.47
P2 C13 C14 110.68(10)
P2 C13 C15 110.86(10)
P2 C13 H1c13 108.53
C14 C13 C15 111.85(12)
C14 C13 H1c13 107.47
C15 C13 H1c13 107.28
C13 C14 H1c14 109.47
C13 C14 H2c14 109.47
C13 C14 H3c14 109.47
H1c14 C14 H2c14 109.47
H1c14 C14 H3c14 109.47
H2c14 C14 H3c14 109.47
C13 C15 H1c15 109.47
C13 C15 H2c15 109.47
C13 C15 H3c15 109.47
H1c15 C15 H2c15 109.47
H1c15 C15 H3c15 109.47
H2c15 C15 H3c15 109.47
P2 C16 C17 112.23(12)
P2 C16 C18 110.23(14)
P2 C16 H1c16 107.41
C17 C16 C18 110.54(16)
C17 C16 H1c16 107.08
C18 C16 H1c16 109.21
C16 C17 H1c17 109.47
C16 C17 H2c17 109.47
C16 C17 H3c17 109.47
H1c17 C17 H2c17 109.47
H1c17 C17 H3c17 109.47
H2c17 C17 H3c17 109.47
C16 C18 H1c18 109.47
C16 C18 H2c18 109.47
C16 C18 H3c18 109.47
H1c18 C18 H2c18 109.47
H1c18 C18 H3c18 109.47
H2c18 C18 H3c18 109.47
N1 C19 H1c19 109.47
N1 C19 H2c19 109.47
N1 C19 H3c19 109.47
H1c19 C19 H2c19 109.47
H1c19 C19 H3c19 109.47
H2c19 C19 H3c19 109.47
N2 C20 H1c20 109.47
N2 C20 H2c20 109.47
N2 C20 H3c20 109.47
H1c20 C20 H2c20 109.47
H1c20 C20 H3c20 109.47
H2c20 C20 H3c20 109.47
Mo1 C21 O1 168.83(10)
Mo1 C22 O2 178.10(10)
Mo1 C23 O3 169.70(9)
Mo1 H1c1 C1 96.6(10)

loop_
_geom_bond_atom_site_label_1
_geom_bond_atom_site_label_2
_geom_bond_distance
Mo1 P1 2.4558(4)
Mo1 P2 2.4592(4)
Mo1 C1 2.4333(10)
Mo1 C21 2.0150(12)
Mo1 C22 1.9462(11)
Mo1 C23 2.0121(11)
Mo1 H1c1 2.108(15)
P1 N1 1.7286(10)
P1 C7 1.8532(12)
P1 C10 1.8603(11)
P2 N2 1.7218(10)
P2 C13 1.8542(13)
P2 C16 1.8602(16)
O1 C21 1.1537(15)
O2 C22 1.1642(14)
O3 C23 1.1611(14)
N1 C2 1.3944(14)
N1 C19 1.4635(14)
N2 C6 1.3991(14)
N2 C20 1.4695(17)
C1 C2 1.4083(14)
C1 C6 1.4073(14)
C1 H1c1 0.997(15)
C2 C3 1.4031(16)
C3 C4 1.3881(16)
C3 H1c3 0.96
C4 C5 1.3910(16)
C4 H1c4 0.96
C5 C6 1.3998(15)
C5 H1c5 0.96
C7 C8 1.5303(18)
C7 C9 1.5334(18)
C7 H1c7 0.96
C8 H1c8 0.96
C8 H2c8 0.96
C8 H3c8 0.96
C9 H1c9 0.96
C9 H2c9 0.96
C9 H3c9 0.96
C10 C11 1.5207(18)
C10 C12 1.522(2)
C10 H1c10 0.96
C11 H1c11 0.96
C11 H2c11 0.96
C11 H3c11 0.96
C12 H1c12 0.96
C12 H2c12 0.96
C12 H3c12 0.96
C13 C14 1.519(2)
C13 C15 1.529(2)
C13 H1c13 0.96
C14 H1c14 0.96
C14 H2c14 0.96
C14 H3c14 0.96
C15 H1c15 0.96
C15 H2c15 0.96
C15 H3c15 0.96
C16 C17 1.522(3)
C16 C18 1.533(3)
C16 H1c16 0.96
C17 H1c17 0.96
C17 H2c17 0.96
C17 H3c17 0.96
C18 H1c18 0.96
C18 H2c18 0.96
C18 H3c18 0.96
C19 H1c19 0.96
C19 H2c19 0.96
C19 H3c19 0.96
C20 H1c20 0.96
C20 H2c20 0.96
C20 H3c20 0.96
